data_1514314
loop_
_publ_author_name
'Hirai, Masato'
'Gabba\"i, Fran\,cois P.'

_publ_section_title
;
 Lewis acidic stiborafluorenes for the fluorescence turn-on sensing of
 fluoride in drinking water at ppm concentrations
;
_journal_issue 5
_journal_name_full 'Chemical Science'
_journal_page_first 1886
_journal_paper_doi 10.1039/c4sc00343h
_journal_volume 5
_journal_year 2014
_chemical_formula_moiety 'C24 H17 O2 Sb'
_chemical_formula_sum 'C24 H17 O2 Sb'
_chemical_formula_weight 459.13
_chemical_melting_point ?
_chemical_name_common none
_chemical_name_systematic
; 
 ? 
;
_space_group_IT_number 14
_symmetry_cell_setting monoclinic
_symmetry_space_group_name_Hall '-P 2ybc'
_symmetry_space_group_name_H-M 'P 1 21/c 1'
_atom_sites_solution_hydrogens geom
_atom_sites_solution_primary direct
_atom_sites_solution_secondary difmap
_audit_creation_method SHELXL-97
_cell_angle_alpha 90.00
_cell_angle_beta 111.2550(10)
_cell_angle_gamma 90.00
_cell_formula_units_Z 4
_cell_length_a 9.8268(8)
_cell_length_b 14.9773(12)
_cell_length_c 13.5372(11)
_cell_measurement_reflns_used 9953
_cell_measurement_temperature 110(2)
_cell_measurement_theta_max 29.63
_cell_measurement_theta_min 2.61
_cell_volume 1856.9(3)
_computing_cell_refinement 'Bruker SMART'
_computing_data_collection 'Bruker SMART'
_computing_data_reduction 'Bruker SAINT'
_computing_molecular_graphics 'Bruker SHELXTL'
_computing_publication_material 'Bruker SHELXTL'
_computing_structure_refinement 'SHELXL-97 (Sheldrick, 1997)'
_computing_structure_solution 'SHELXS-97 (Sheldrick, 1990)'
_diffrn_ambient_temperature 110(2)
_diffrn_measured_fraction_theta_full 0.952
_diffrn_measured_fraction_theta_max 0.952
_diffrn_measurement_device_type 'CCD area detector'
_diffrn_measurement_method 'phi and omega scans'
_diffrn_radiation_monochromator graphite
_diffrn_radiation_source 'fine-focus sealed tube'
_diffrn_radiation_type MoK\a
_diffrn_radiation_wavelength 0.71073
_diffrn_reflns_av_R_equivalents 0.0265
_diffrn_reflns_av_sigmaI/netI 0.0204
_diffrn_reflns_limit_h_max 13
_diffrn_reflns_limit_h_min -13
_diffrn_reflns_limit_k_max 20
_diffrn_reflns_limit_k_min -20
_diffrn_reflns_limit_l_max 18
_diffrn_reflns_limit_l_min -18
_diffrn_reflns_number 23397
_diffrn_reflns_theta_full 29.67
_diffrn_reflns_theta_max 29.67
_diffrn_reflns_theta_min 2.11
_exptl_absorpt_coefficient_mu 1.502
_exptl_absorpt_correction_T_max 0.6292
_exptl_absorpt_correction_T_min 0.3617
_exptl_absorpt_correction_type multi-scan
_exptl_absorpt_process_details sadabs
_exptl_crystal_colour yellow
_exptl_crystal_density_diffrn 1.642
_exptl_crystal_density_method 'not measured'
_exptl_crystal_description block
_exptl_crystal_F_000 912
_exptl_crystal_size_max 0.55
_exptl_crystal_size_mid 0.38
_exptl_crystal_size_min 0.34
_refine_diff_density_max 0.453
_refine_diff_density_min -0.638
_refine_diff_density_rms 0.095
_refine_ls_extinction_method none
_refine_ls_goodness_of_fit_ref 1.128
_refine_ls_hydrogen_treatment riding
_refine_ls_matrix_type full
_refine_ls_number_parameters 244
_refine_ls_number_reflns 4996
_refine_ls_number_restraints 0
_refine_ls_restrained_S_all 1.128
_refine_ls_R_factor_all 0.0223
_refine_ls_R_factor_gt 0.0200
_refine_ls_shift/su_max 0.003
_refine_ls_shift/su_mean 0.000
_refine_ls_structure_factor_coef Fsqd
_refine_ls_weighting_details 'calc w=1/[\s^2^(Fo^2^)+(0.0201P)^2^+1.1008P] where P=(Fo^2^+2Fc^2^)/3'
_refine_ls_weighting_scheme calc
_refine_ls_wR_factor_gt 0.0482
_refine_ls_wR_factor_ref 0.0490
_reflns_number_gt 4666
_reflns_number_total 4996
_reflns_threshold_expression >2sigma(I)
_cod_data_source_file c4sc00343h2.cif
_cod_data_source_block i
_cod_depositor_comments
;
The following automatic conversions were performed:

'_chemical_melting_point' value 'none' was changed to '?' - the value
is undefined or not given.

'_symmetry_cell_setting' value
'Monoclinic' changed to 'monoclinic' according to
/usr/data/users/saulius/crontab/automatic-downloads/rss-feeds/RSC/lib/dictionaries/cif_core.dic
dictionary named 'cif_core.dic' version 2.4.2 from 2011-04-26.

Automatic conversion script
Id: cif_fix_values 2281 2013-09-26 08:29:07Z andrius 
;
_cod_original_sg_symbol_H-M P2(1)/c
_cod_database_code 1514314

loop_
_symmetry_equiv_pos_as_xyz
'x, y, z'
'-x, y+1/2, -z+1/2'
'-x, -y, -z'
'x, -y-1/2, z-1/2'

loop_
_atom_site_label
_atom_site_type_symbol
_atom_site_fract_x
_atom_site_fract_y
_atom_site_fract_z
_atom_site_U_iso_or_equiv
_atom_site_adp_type
_atom_site_occupancy
_atom_site_symmetry_multiplicity
_atom_site_calc_flag
_atom_site_refinement_flags
Sb1 Sb 0.044161(10) 0.220326(7) 0.829665(8) 0.01116(4) Uani 1 1 d .
O1 O -0.08449(14) 0.23031(8) 0.67497(9) 0.0179(2) Uani 1 1 d .
O2 O -0.15313(13) 0.24033(9) 0.84472(10) 0.0206(3) Uani 1 1 d .
C1 C 0.13106(17) 0.34925(10) 0.87028(12) 0.0135(3) Uani 1 1 d .
C2 C 0.27429(18) 0.36535(11) 0.87706(12) 0.0155(3) Uani 1 1 d .
H2 H 0.3325 0.3179 0.8674 0.019 Uiso 1 1 calc R
C3 C 0.3310(2) 0.45136(12) 0.89812(13) 0.0205(3) Uani 1 1 d .
H3 H 0.4289 0.4625 0.9042 0.025 Uiso 1 1 calc R
C4 C 0.2453(2) 0.52074(12) 0.91016(14) 0.0248(4) Uani 1 1 d .
H4 H 0.2841 0.5795 0.9234 0.030 Uiso 1 1 calc R
C5 C 0.1022(2) 0.50475(12) 0.90300(14) 0.0243(4) Uani 1 1 d .
H5 H 0.0438 0.5526 0.9114 0.029 Uiso 1 1 calc R
C6 C 0.04479(19) 0.41887(12) 0.88365(13) 0.0192(3) Uani 1 1 d .
H6 H -0.0523 0.4077 0.8796 0.023 Uiso 1 1 calc R
C7 C 0.19149(17) 0.14568(10) 0.78001(12) 0.0132(3) Uani 1 1 d .
C8 C 0.22657(18) 0.15763(11) 0.68989(13) 0.0170(3) Uani 1 1 d .
H8 H 0.1868 0.2065 0.6436 0.020 Uiso 1 1 calc R
C9 C 0.31998(19) 0.09769(12) 0.66816(14) 0.0202(3) Uani 1 1 d .
H9 H 0.3456 0.1057 0.6075 0.024 Uiso 1 1 calc R
C10 C 0.3756(2) 0.02588(12) 0.73604(15) 0.0221(4) Uani 1 1 d .
H10 H 0.4384 -0.0156 0.7207 0.026 Uiso 1 1 calc R
C11 C 0.34087(19) 0.01370(11) 0.82592(14) 0.0184(3) Uani 1 1 d .
H11 H 0.3795 -0.0359 0.8712 0.022 Uiso 1 1 calc R
C12 C 0.24926(16) 0.07428(10) 0.84979(12) 0.0125(3) Uani 1 1 d .
C13 C 0.20791(16) 0.06700(10) 0.94531(12) 0.0121(3) Uani 1 1 d .
C14 C 0.26573(18) 0.00247(11) 1.02395(13) 0.0158(3) Uani 1 1 d .
H14 H 0.3362 -0.0388 1.0187 0.019 Uiso 1 1 calc R
C15 C 0.22011(19) -0.00129(11) 1.11004(13) 0.0175(3) Uani 1 1 d .
H15 H 0.2598 -0.0454 1.1632 0.021 Uiso 1 1 calc R
C16 C 0.11706(18) 0.05875(11) 1.11919(12) 0.0165(3) Uani 1 1 d .
H16 H 0.0859 0.0551 1.1778 0.020 Uiso 1 1 calc R
C17 C 0.05988(17) 0.12414(11) 1.04212(12) 0.0147(3) Uani 1 1 d .
H17 H -0.0098 0.1657 1.0480 0.018 Uiso 1 1 calc R
C18 C 0.10608(17) 0.12787(10) 0.95636(12) 0.0126(3) Uani 1 1 d .
C19 C -0.22374(18) 0.25503(11) 0.65971(14) 0.0174(3) Uani 1 1 d .
C20 C -0.26122(18) 0.25933(11) 0.75035(14) 0.0183(3) Uani 1 1 d .
C21 C -0.4025(2) 0.28099(12) 0.74098(17) 0.0255(4) Uani 1 1 d .
H21 H -0.4289 0.2832 0.8019 0.031 Uiso 1 1 calc R
C22 C -0.5059(2) 0.29956(12) 0.64030(18) 0.0279(4) Uani 1 1 d .
H22 H -0.6029 0.3148 0.6330 0.033 Uiso 1 1 calc R
C23 C -0.4682(2) 0.29591(12) 0.55152(16) 0.0265(4) Uani 1 1 d .
H23 H -0.5395 0.3090 0.4839 0.032 Uiso 1 1 calc R
C24 C -0.3258(2) 0.27308(11) 0.55980(15) 0.0227(4) Uani 1 1 d .
H24 H -0.3001 0.2701 0.4987 0.027 Uiso 1 1 calc R

loop_
_atom_site_aniso_label
_atom_site_aniso_U_11
_atom_site_aniso_U_22
_atom_site_aniso_U_33
_atom_site_aniso_U_23
_atom_site_aniso_U_13
_atom_site_aniso_U_12
Sb1 0.00961(6) 0.01127(6) 0.01155(6) 0.00098(3) 0.00260(4) 0.00084(3)
O1 0.0152(6) 0.0206(6) 0.0139(5) -0.0001(4) 0.0005(4) 0.0040(5)
O2 0.0117(5) 0.0283(7) 0.0211(6) 0.0085(5) 0.0052(5) 0.0051(5)
C1 0.0152(7) 0.0124(7) 0.0112(7) 0.0007(5) 0.0029(6) 0.0012(6)
C2 0.0165(7) 0.0167(8) 0.0125(7) 0.0007(6) 0.0044(6) 0.0001(6)
C3 0.0229(8) 0.0213(8) 0.0157(8) 0.0012(6) 0.0051(7) -0.0071(7)
C4 0.0395(11) 0.0132(8) 0.0182(8) 0.0002(6) 0.0063(8) -0.0053(7)
C5 0.0326(10) 0.0152(8) 0.0216(8) -0.0001(7) 0.0058(8) 0.0076(7)
C6 0.0196(8) 0.0186(8) 0.0184(8) 0.0015(6) 0.0056(6) 0.0050(6)
C7 0.0118(7) 0.0134(7) 0.0133(7) -0.0009(5) 0.0032(6) -0.0003(5)
C8 0.0186(8) 0.0169(8) 0.0158(7) 0.0017(6) 0.0065(6) 0.0000(6)
C9 0.0226(8) 0.0231(9) 0.0185(8) -0.0006(7) 0.0119(7) -0.0005(7)
C10 0.0251(9) 0.0197(8) 0.0264(9) -0.0007(7) 0.0153(7) 0.0048(7)
C11 0.0195(8) 0.0159(8) 0.0209(8) 0.0025(6) 0.0085(7) 0.0050(6)
C12 0.0102(7) 0.0126(7) 0.0138(7) -0.0008(5) 0.0033(6) -0.0015(5)
C13 0.0109(7) 0.0114(7) 0.0126(7) -0.0014(5) 0.0024(5) -0.0034(5)
C14 0.0152(7) 0.0139(7) 0.0161(7) 0.0001(6) 0.0030(6) -0.0001(6)
C15 0.0211(8) 0.0153(7) 0.0135(7) 0.0015(6) 0.0031(6) -0.0033(6)
C16 0.0192(8) 0.0185(8) 0.0113(7) -0.0028(6) 0.0048(6) -0.0068(6)
C17 0.0143(7) 0.0154(7) 0.0140(7) -0.0038(6) 0.0045(6) -0.0026(6)
C18 0.0113(7) 0.0121(7) 0.0122(7) 0.0001(5) 0.0015(5) -0.0018(5)
C19 0.0142(7) 0.0092(7) 0.0234(8) -0.0006(6) 0.0005(6) -0.0004(6)
C20 0.0121(7) 0.0140(7) 0.0250(8) 0.0057(6) 0.0021(6) -0.0009(6)
C21 0.0151(8) 0.0228(9) 0.0378(11) 0.0111(8) 0.0084(8) 0.0018(7)
C22 0.0120(8) 0.0171(8) 0.0466(12) 0.0096(8) 0.0009(8) 0.0002(6)
C23 0.0184(9) 0.0129(8) 0.0329(10) 0.0019(7) -0.0090(7) -0.0003(6)
C24 0.0223(9) 0.0138(8) 0.0223(9) -0.0015(6) -0.0035(7) 0.0004(6)

loop_
_atom_type_symbol
_atom_type_description
_atom_type_scat_dispersion_real
_atom_type_scat_dispersion_imag
_atom_type_scat_source
C C 0.0033 0.0016 'International Tables Vol C Tables 4.2.6.8 and 6.1.1.4'
H H 0.0000 0.0000 'International Tables Vol C Tables 4.2.6.8 and 6.1.1.4'
O O 0.0106 0.0060 'International Tables Vol C Tables 4.2.6.8 and 6.1.1.4'
Sb Sb -0.5866 1.5461 'International Tables Vol C Tables 4.2.6.8 and 6.1.1.4'

loop_
_geom_angle_atom_site_label_1
_geom_angle_atom_site_label_2
_geom_angle_atom_site_label_3
_geom_angle
O1 Sb1 O2 80.38(5)
O1 Sb1 C1 104.19(5)
O2 Sb1 C1 98.59(6)
O1 Sb1 C18 140.95(5)
O2 Sb1 C18 91.12(5)
C1 Sb1 C18 114.78(6)
O1 Sb1 C7 87.31(5)
O2 Sb1 C7 152.83(6)
C1 Sb1 C7 107.92(6)
C18 Sb1 C7 83.29(6)
C19 O1 Sb1 113.25(10)
C20 O2 Sb1 112.47(11)
C6 C1 C2 120.45(15)
C6 C1 Sb1 120.77(12)
C2 C1 Sb1 118.65(12)
C3 C2 C1 119.49(16)
C4 C3 C2 120.22(17)
C3 C4 C5 120.29(16)
C6 C5 C4 120.11(17)
C5 C6 C1 119.42(17)
C8 C7 C12 121.25(15)
C8 C7 Sb1 128.53(12)
C12 C7 Sb1 110.14(11)
C9 C8 C7 119.61(15)
C8 C9 C10 119.41(16)
C11 C10 C9 121.16(16)
C10 C11 C12 120.07(16)
C11 C12 C7 118.48(15)
C11 C12 C13 123.62(14)
C7 C12 C13 117.90(14)
C18 C13 C14 118.54(14)
C18 C13 C12 118.28(14)
C14 C13 C12 123.18(14)
C13 C14 C15 120.01(15)
C16 C15 C14 120.86(15)
C17 C16 C15 119.77(15)
C18 C17 C16 119.20(15)
C17 C18 C13 121.61(14)
C17 C18 Sb1 128.13(12)
C13 C18 Sb1 110.25(11)
O1 C19 C24 122.24(17)
O1 C19 C20 116.62(15)
C24 C19 C20 121.12(17)
O2 C20 C21 123.30(17)
O2 C20 C19 116.57(15)
C21 C20 C19 120.13(17)
C20 C21 C22 119.0(2)
C23 C22 C21 120.64(18)
C22 C23 C24 120.94(17)
C19 C24 C23 118.19(19)

loop_
_geom_bond_atom_site_label_1
_geom_bond_atom_site_label_2
_geom_bond_distance
Sb1 O1 2.0215(12)
Sb1 O2 2.0437(12)
Sb1 C1 2.1023(16)
Sb1 C18 2.1148(15)
Sb1 C7 2.1221(16)
O1 C19 1.359(2)
O2 C20 1.363(2)
C1 C6 1.396(2)
C1 C2 1.398(2)
C2 C3 1.391(2)
C3 C4 1.384(3)
C4 C5 1.395(3)
C5 C6 1.391(3)
C7 C8 1.394(2)
C7 C12 1.403(2)
C8 C9 1.390(2)
C9 C10 1.391(3)
C10 C11 1.390(2)
C11 C12 1.396(2)
C12 C13 1.493(2)
C13 C18 1.401(2)
C13 C14 1.397(2)
C14 C15 1.393(2)
C15 C16 1.393(2)
C16 C17 1.392(2)
C17 C18 1.393(2)
C19 C24 1.387(2)
C19 C20 1.405(3)
C20 C21 1.386(2)
C21 C22 1.401(3)
C22 C23 1.381(3)
C23 C24 1.405(3)

loop_
_geom_torsion_atom_site_label_1
_geom_torsion_atom_site_label_2
_geom_torsion_atom_site_label_3
_geom_torsion_atom_site_label_4
_geom_torsion
O2 Sb1 O1 C19 7.54(11)
C1 Sb1 O1 C19 -88.97(11)
C18 Sb1 O1 C19 87.32(13)
C7 Sb1 O1 C19 163.22(11)
O1 Sb1 O2 C20 -6.71(11)
C1 Sb1 O2 C20 96.35(12)
C18 Sb1 O2 C20 -148.38(12)
C7 Sb1 O2 C20 -70.96(17)
O1 Sb1 C1 C6 74.15(13)
O2 Sb1 C1 C6 -8.02(13)
C18 Sb1 C1 C6 -103.27(13)
C7 Sb1 C1 C6 165.93(12)
O1 Sb1 C1 C2 -101.83(12)
O2 Sb1 C1 C2 176.00(12)
C18 Sb1 C1 C2 80.75(13)
C7 Sb1 C1 C2 -10.06(13)
C6 C1 C2 C3 0.5(2)
Sb1 C1 C2 C3 176.50(12)
C1 C2 C3 C4 -1.3(2)
C2 C3 C4 C5 1.0(3)
C3 C4 C5 C6 0.0(3)
C4 C5 C6 C1 -0.7(3)
C2 C1 C6 C5 0.5(2)
Sb1 C1 C6 C5 -175.41(13)
O1 Sb1 C7 C8 36.69(15)
O2 Sb1 C7 C8 99.44(17)
C1 Sb1 C7 C8 -67.36(15)
C18 Sb1 C7 C8 178.72(15)
O1 Sb1 C7 C12 -139.98(11)
O2 Sb1 C7 C12 -77.23(16)
C1 Sb1 C7 C12 115.97(11)
C18 Sb1 C7 C12 2.04(11)
C12 C7 C8 C9 0.3(2)
Sb1 C7 C8 C9 -176.08(13)
C7 C8 C9 C10 0.9(3)
C8 C9 C10 C11 -0.8(3)
C9 C10 C11 C12 -0.3(3)
C10 C11 C12 C7 1.4(2)
C10 C11 C12 C13 -179.17(16)
C8 C7 C12 C11 -1.4(2)
Sb1 C7 C12 C11 175.57(12)
C8 C7 C12 C13 179.14(14)
Sb1 C7 C12 C13 -3.90(17)
C11 C12 C13 C18 -175.06(15)
C7 C12 C13 C18 4.4(2)
C11 C12 C13 C14 4.9(2)
C7 C12 C13 C14 -175.67(15)
C18 C13 C14 C15 1.1(2)
C12 C13 C14 C15 -178.88(15)
C13 C14 C15 C16 -0.1(2)
C14 C15 C16 C17 -0.8(2)
C15 C16 C17 C18 0.5(2)
C16 C17 C18 C13 0.5(2)
C16 C17 C18 Sb1 -178.36(11)
C14 C13 C18 C17 -1.3(2)
C12 C13 C18 C17 178.66(14)
C14 C13 C18 Sb1 177.74(11)
C12 C13 C18 Sb1 -2.30(17)
O1 Sb1 C18 C17 -103.61(15)
O2 Sb1 C18 C17 -27.57(14)
C1 Sb1 C18 C17 72.42(15)
C7 Sb1 C18 C17 179.09(15)
O1 Sb1 C18 C13 77.43(14)
O2 Sb1 C18 C13 153.47(11)
C1 Sb1 C18 C13 -106.53(11)
C7 Sb1 C18 C13 0.14(11)
Sb1 O1 C19 C24 174.34(13)
Sb1 O1 C19 C20 -7.25(18)
Sb1 O2 C20 C21 -175.84(14)
Sb1 O2 C20 C19 4.92(19)
O1 C19 C20 O2 1.5(2)
C24 C19 C20 O2 179.94(15)
O1 C19 C20 C21 -177.76(15)
C24 C19 C20 C21 0.7(3)
O2 C20 C21 C22 179.92(16)
C19 C20 C21 C22 -0.9(3)
C20 C21 C22 C23 0.4(3)
C21 C22 C23 C24 0.4(3)
O1 C19 C24 C23 178.38(15)
C20 C19 C24 C23 0.0(2)
C22 C23 C24 C19 -0.6(3)
